data_7024628
loop_
_publ_author_name
'Sakai, Ken-Ichi'
'Takahashi, Sami'
'Kobayashi, Ataru'
'Akutagawa, Tomoyuki'
'Nakamura, Takayoshi'
'Dosen, Masaaki'
'Kato, Masako'
'Nagashima, Umpei'

_publ_section_title
;
 Excited state intramolecular proton transfer (ESIPT) in six-coordinated
 zinc(ii)-quinoxaline complexes with ligand hydrogen bonds: their
 fluorescent properties sensitive to axial positions.
;
_journal_issue 8
_journal_name_full 'Dalton transactions (Cambridge, England : 2003)'
_journal_page_first 1989
_journal_page_last 1995
_journal_paper_doi 10.1039/b919613g
_journal_volume 39
_journal_year 2010
_chemical_absolute_configuration 'CHOOSE rm ad rmad syn or unk'
_chemical_formula_moiety 'C28 H20 N6 O6 Zn '
_chemical_formula_sum 'C28 H20 N6 O6 Zn'
_chemical_formula_weight 601.88
_chemical_name_common zn-hqxc-dmso
_space_group_IT_number 43
_symmetry_cell_setting orthorhombic
_symmetry_Int_Tables_number 43
_symmetry_space_group_name_Hall 'F 2 -2d'
_symmetry_space_group_name_H-M 'F d d 2'
_cell_angle_alpha 90.0000
_cell_angle_beta 90.0000
_cell_angle_gamma 90.0000
_cell_formula_units_Z 8
_cell_length_a 35.8455(18)
_cell_length_b 10.1477(5)
_cell_length_c 14.0206(8)
_cell_measurement_reflns_used 11690
_cell_measurement_temperature 89.1
_cell_measurement_theta_max 27.4
_cell_measurement_theta_min 3.0
_cell_volume 5100.0(5)
_computing_cell_refinement PROCESS-AUTO
_computing_data_collection PROCESS-AUTO
_computing_data_reduction CrystalStructure
_computing_publication_material 'CrystalStructure 3.8'
_computing_structure_refinement CRYSTALS
_computing_structure_solution SHELXS97
_diffrn_ambient_temperature 89.1
_diffrn_detector_area_resol_mean 10.00
_diffrn_measured_fraction_theta_full 0.996
_diffrn_measured_fraction_theta_max 0.996
_diffrn_measurement_device_type 'Rigaku RAXIS-RAPID'
_diffrn_measurement_method \w
_diffrn_radiation_type 'Mo K\a'
_diffrn_radiation_wavelength 0.71075
_diffrn_reflns_av_R_equivalents 0.017
_diffrn_reflns_limit_h_max 46
_diffrn_reflns_limit_h_min -45
_diffrn_reflns_limit_k_max 13
_diffrn_reflns_limit_k_min -13
_diffrn_reflns_limit_l_max 18
_diffrn_reflns_limit_l_min -18
_diffrn_reflns_number 12022
_diffrn_reflns_theta_full 27.44
_diffrn_reflns_theta_max 27.44
_exptl_absorpt_coefficient_mu 1.021
_exptl_absorpt_correction_T_max 0.903
_exptl_absorpt_correction_T_min 0.738
_exptl_absorpt_correction_type multi-scan
_exptl_absorpt_process_details
;
Higashi, T. (1995). Program for Absorption Correction.
Rigaku Corporation, Tokyo, Japan.
;
_exptl_crystal_colour colorless
_exptl_crystal_density_diffrn 1.568
_exptl_crystal_density_method 'not measured'
_exptl_crystal_description prism
_exptl_crystal_F_000 2464.00
_exptl_crystal_size_max 0.30
_exptl_crystal_size_mid 0.20
_exptl_crystal_size_min 0.10
_refine_diff_density_max 0.59
_refine_diff_density_min -0.41
_refine_ls_abs_structure_details 'Flack, H. D. (1983), Acta Cryst. A39, 876-881. 1386 Friedel Pairs'
_refine_ls_abs_structure_Flack 0.566(14)
_refine_ls_extinction_method none
_refine_ls_goodness_of_fit_ref 1.085
_refine_ls_hydrogen_treatment refall
_refine_ls_number_parameters 207
_refine_ls_number_reflns 2825
_refine_ls_R_factor_gt 0.0192
_refine_ls_shift/su_max 0.0083
_refine_ls_structure_factor_coef Fsqd
_refine_ls_weighting_details
;
Chebychev polynomial with 3 parameters (Carruthers & Watkin, 1979)
2136.5900 2939.4200 844.0310
;
_refine_ls_weighting_scheme calc
_refine_ls_wR_factor_ref 0.0256
_reflns_number_gt 2823
_reflns_number_total 2898
_reflns_threshold_expression F^2^>2.0\s(F^2^)
_cod_data_source_file b919613g.txt
_cod_data_source_block '_sakaia'
_cod_original_formula_sum 'C28 H20 N6 O6 Zn '
_cod_database_code 7024628

loop_
_symmetry_equiv_pos_site_id
_symmetry_equiv_pos_as_xyz
1 +X,+Y,+Z
2 1/4-X,1/4+Y,1/4+Z
3 1/4+X,1/4-Y,1/4+Z
4 1/2-X,-Y,1/2+Z
5 +X,1/2+Y,1/2+Z
6 1/4-X,3/4+Y,3/4+Z
7 1/4+X,3/4-Y,3/4+Z
8 1/2-X,1/2-Y,+Z
9 1/2+X,+Y,1/2+Z
10 3/4-X,1/4+Y,3/4+Z
11 3/4+X,1/4-Y,3/4+Z
12 -X,-Y,+Z
13 1/2+X,1/2+Y,+Z
14 3/4-X,3/4+Y,1/4+Z
15 3/4+X,3/4-Y,1/4+Z
16 -X,1/2-Y,1/2+Z

loop_
_atom_site_label
_atom_site_type_symbol
_atom_site_fract_x
_atom_site_fract_y
_atom_site_fract_z
_atom_site_U_iso_or_equiv
_atom_site_adp_type
_atom_site_occupancy
_atom_site_symmetry_multiplicity
_atom_site_calc_flag
_atom_site_refinement_flags
Zn(1) Zn 0.0000 0.5000 0.13746(5) 0.01024(2) Uani 1.00 2 d S
O(1) O 0.01635(2) 0.69556(6) 0.13720(7) 0.01375(15) Uani 1.00 1 d .
O(2) O 0.06536(2) 0.83190(7) 0.13600(8) 0.01981(18) Uani 1.00 1 d .
O(3) O 0.13137(2) 0.74304(8) 0.15139(8) 0.0296(2) Uani 1.00 1 d .
N(1) N 0.06257(2) 0.48333(9) 0.14297(12) 0.01266(19) Uani 1.00 1 d .
N(2) N 0.14061(2) 0.52259(9) 0.15098(10) 0.0234(2) Uani 1.00 1 d .
N(3) N 0.0000 0.5000 0.29217(12) 0.0148(5) Uani 1.00 2 d S
N(4) N 0.0000 0.5000 -0.01603(12) 0.0140(5) Uani 1.00 2 d S
C(1) C 0.07725(3) 0.60238(11) 0.14441(11) 0.0145(2) Uani 1.00 1 d .
C(2) C 0.11711(3) 0.62118(11) 0.14907(11) 0.0189(2) Uani 1.00 1 d .
C(4) C 0.12572(3) 0.39890(11) 0.14981(11) 0.0196(2) Uani 1.00 1 d .
C(5) C 0.08637(3) 0.37750(11) 0.14633(11) 0.0156(2) Uani 1.00 1 d .
C(6) C 0.14977(3) 0.28744(12) 0.15152(11) 0.0270(3) Uani 1.00 1 d .
C(7) C 0.13498(3) 0.16260(12) 0.15117(12) 0.0293(3) Uani 1.00 1 d .
C(8) C 0.09594(3) 0.14177(12) 0.14788(13) 0.0257(3) Uani 1.00 1 d .
C(9) C 0.07181(3) 0.24735(11) 0.14537(10) 0.0207(2) Uani 1.00 1 d .
C(10) C 0.05078(3) 0.71942(9) 0.13921(10) 0.0134(2) Uani 1.00 1 d .
C(11) C -0.00665(4) 0.61119(13) 0.34150(9) 0.0203(3) Uani 1.00 1 d .
C(12) C -0.00690(4) 0.61426(16) 0.44047(10) 0.0308(4) Uani 1.00 1 d .
C(13) C 0.000000(10) 0.500000(10) 0.48989(17) 0.0340(9) Uani 1.00 2 d S
C(14) C 0.02887(4) 0.45051(13) -0.06615(9) 0.0207(3) Uani 1.00 1 d .
C(15) C 0.03001(4) 0.44957(14) -0.16465(10) 0.0259(3) Uani 1.00 1 d .
C(16) C 0.000000(10) 0.500000(10) -0.21429(17) 0.0291(8) Uani 1.00 2 d S
H(1) H 0.1760 0.2999 0.1534 0.032 Uiso 1.00 1 c R
H(2) H 0.1513 0.0889 0.1528 0.034 Uiso 1.00 1 c R
H(3) H 0.0863 0.0546 0.1476 0.031 Uiso 1.00 1 c R
H(4) H 0.0456 0.2332 0.1433 0.025 Uiso 1.00 1 c R
H(5) H -0.0114 0.6900 0.3070 0.024 Uiso 1.00 1 c R
H(6) H -0.0118 0.6943 0.4733 0.037 Uiso 1.00 1 c R
H(7) H 0.0000 0.5000 0.5576 0.041 Uiso 1.00 2 c R
H(8) H 0.0495 0.4146 -0.0323 0.025 Uiso 1.00 1 c R
H(9) H 0.0511 0.4150 -0.1973 0.032 Uiso 1.00 1 c R
H(10) H 0.0000 0.5000 -0.2821 0.036 Uiso 1.00 2 c R
H(12) H 0.1119(5) 0.8080(19) 0.1457(18) 0.067(5) Uiso 1.00 1 c .

loop_
_atom_site_aniso_label
_atom_site_aniso_U_11
_atom_site_aniso_U_22
_atom_site_aniso_U_33
_atom_site_aniso_U_12
_atom_site_aniso_U_13
_atom_site_aniso_U_23
Zn(1) 0.00989(6) 0.01011(6) 0.01072(6) -0.00049(8) 0.0000 0.0000
O(1) 0.0139(2) 0.0109(3) 0.0164(3) 0.0000(2) 0.0009(3) 0.0018(3)
O(2) 0.0216(3) 0.0111(3) 0.0267(4) -0.0029(2) 0.0018(4) 0.0004(4)
O(3) 0.0180(4) 0.0157(3) 0.0549(6) -0.0035(3) -0.0023(4) -0.0002(5)
N(1) 0.0129(3) 0.0119(4) 0.0132(4) -0.0008(3) -0.0011(5) -0.0002(5)
N(2) 0.0137(3) 0.0196(5) 0.0369(8) -0.0026(3) -0.0022(4) 0.0015(5)
N(3) 0.0088(12) 0.0210(12) 0.0145(9) -0.0024(7) 0.0000 0.0000
N(4) 0.0197(13) 0.0117(11) 0.0106(8) -0.0027(7) 0.0000 0.0000
C(1) 0.0138(4) 0.0158(4) 0.0139(5) 0.0010(3) -0.0006(5) 0.0014(5)
C(2) 0.0136(5) 0.0172(5) 0.0259(6) -0.0025(3) -0.0006(5) 0.0009(5)
C(4) 0.0150(5) 0.0166(5) 0.0270(7) 0.0001(4) -0.0032(5) 0.0022(5)
C(5) 0.0150(4) 0.0147(5) 0.0171(6) 0.0019(3) -0.0012(5) 0.0000(5)
C(6) 0.0134(5) 0.0241(5) 0.0435(9) 0.0034(4) -0.0032(5) 0.0021(6)
C(7) 0.0200(5) 0.0223(6) 0.0457(9) 0.0084(4) -0.0020(6) 0.0036(6)
C(8) 0.0212(5) 0.0144(4) 0.0415(8) 0.0016(4) -0.0001(6) 0.0018(6)
C(9) 0.0174(5) 0.0177(5) 0.0270(5) 0.0004(3) 0.0004(4) 0.0010(8)
C(10) 0.0156(4) 0.0133(4) 0.0113(4) -0.0001(3) 0.0004(5) -0.0004(4)
C(11) 0.0176(7) 0.0241(6) 0.0193(5) -0.0056(5) 0.0030(4) -0.0040(4)
C(12) 0.0287(9) 0.0418(8) 0.0218(6) -0.0137(6) 0.0071(5) -0.0153(5)
C(13) 0.041(2) 0.051(2) 0.0093(10) -0.0258(14) 0.0000 0.0000
C(14) 0.0172(6) 0.0267(6) 0.0184(5) 0.0039(5) -0.0003(4) -0.0022(4)
C(15) 0.0246(7) 0.0350(7) 0.0179(6) 0.0018(6) 0.0044(5) -0.0056(5)
C(16) 0.0263(18) 0.049(2) 0.0117(10) -0.0024(12) 0.0000 0.0000

loop_
_atom_type_symbol
_atom_type_description
_atom_type_scat_dispersion_real
_atom_type_scat_dispersion_imag
_atom_type_scat_source
C C 0.003 0.002
;
International Tables for Crystallography
(1992, Vol. C, Tables 4.2.6.8 and 6.1.1.4)
;
H H 0.000 0.000
;
International Tables for Crystallography
(1992, Vol. C, Table 6.1.1.4)
;
O O 0.011 0.006
;
International Tables for Crystallography
(1992, Vol. C, Tables 4.2.6.8 and 6.1.1.4)
;
Zn Zn 0.284 1.430
;
International Tables for Crystallography
(1992, Vol. C, Tables 4.2.6.8 and 6.1.1.4)
;
N N 0.006 0.003
;
International Tables for Crystallography
(1992, Vol. C, Tables 4.2.6.8 and 6.1.1.4)
;

loop_
_geom_angle_atom_site_label_1
_geom_angle_atom_site_label_2
_geom_angle_atom_site_label_3
_geom_angle
_geom_angle_publ_flag
_geom_angle_site_symmetry_1
_geom_angle_site_symmetry_3
O(1) Zn(1) O(1) 179.80(5) yes . 12_565
O(1) Zn(1) N(1) 77.87(3) yes . .
O(1) Zn(1) N(1) 102.14(3) yes . 12_565
O(1) Zn(1) N(3) 90.10(3) yes . .
O(1) Zn(1) N(4) 89.90(3) yes . .
O(1) Zn(1) N(1) 102.14(3) yes 12_565 .
O(1) Zn(1) N(1) 77.87(3) yes 12_565 12_565
O(1) Zn(1) N(3) 90.10(3) yes 12_565 .
O(1) Zn(1) N(4) 89.90(3) yes 12_565 .
N(1) Zn(1) N(1) 176.07(7) yes . 12_565
N(1) Zn(1) N(3) 88.03(4) yes . .
N(1) Zn(1) N(4) 91.97(4) yes . .
N(1) Zn(1) N(3) 88.03(4) yes 12_565 .
N(1) Zn(1) N(4) 91.97(4) yes 12_565 .
N(3) Zn(1) N(4) 180.0000 yes . .
Zn(1) O(1) C(10) 117.54(5) yes . .
Zn(1) N(1) C(1) 109.24(6) yes . .
Zn(1) N(1) C(5) 132.81(6) yes . .
C(1) N(1) C(5) 117.94(8) yes . .
C(2) N(2) C(4) 116.84(8) yes . .
Zn(1) N(3) C(11) 120.95(8) yes . .
Zn(1) N(3) C(11) 120.95(8) yes . 12_565
C(11) N(3) C(11) 118.09(14) yes . 12_565
Zn(1) N(4) C(14) 121.42(8) yes . .
Zn(1) N(4) C(14) 121.42(8) yes . 12_565
C(14) N(4) C(14) 117.16(14) yes . 12_565
N(1) C(1) C(2) 121.15(9) yes . .
N(1) C(1) C(10) 117.76(9) yes . .
C(2) C(1) C(10) 121.09(9) yes . .
O(3) C(2) N(2) 117.40(9) yes . .
O(3) C(2) C(1) 120.09(9) yes . .
N(2) C(2) C(1) 122.51(9) yes . .
N(2) C(4) C(5) 121.79(9) yes . .
N(2) C(4) C(6) 119.63(9) yes . .
C(5) C(4) C(6) 118.58(9) yes . .
N(1) C(5) C(4) 119.75(9) yes . .
N(1) C(5) C(9) 119.93(9) yes . .
C(4) C(5) C(9) 120.32(9) yes . .
C(4) C(6) C(7) 119.97(9) yes . .
C(6) C(7) C(8) 121.29(10) yes . .
C(7) C(8) C(9) 120.35(10) yes . .
C(5) C(9) C(8) 119.50(9) yes . .
O(1) C(10) O(2) 125.61(9) yes . .
O(1) C(10) C(1) 117.55(8) yes . .
O(2) C(10) C(1) 116.84(9) yes . .
N(3) C(11) C(12) 122.29(13) yes . .
C(11) C(12) C(13) 118.97(15) yes . .
C(12) C(13) C(12) 119.39(19) yes . 12_565
N(4) C(14) C(15) 123.12(13) yes . .
C(14) C(15) C(16) 118.59(14) yes . .
C(15) C(16) C(15) 119.41(19) yes . 12_565
C(2) O(3) H(12) 110.7(11) no . .
C(4) C(6) H(1) 119.7 no . .
C(7) C(6) H(1) 120.3 no . .
C(6) C(7) H(2) 119.3 no . .
C(8) C(7) H(2) 119.5 no . .
C(7) C(8) H(3) 120.0 no . .
C(9) C(8) H(3) 119.6 no . .
C(5) C(9) H(4) 120.3 no . .
C(8) C(9) H(4) 120.2 no . .
N(3) C(11) H(5) 118.4 no . .
C(12) C(11) H(5) 119.3 no . .
C(11) C(12) H(6) 120.3 no . .
C(13) C(12) H(6) 120.7 no . .
C(12) C(13) H(7) 120.3 no . .
C(12) C(13) H(7) 120.3 no 12_565 .
N(4) C(14) H(8) 118.6 no . .
C(15) C(14) H(8) 118.3 no . .
C(14) C(15) H(9) 120.5 no . .
C(16) C(15) H(9) 120.9 no . .
C(15) C(16) H(10) 120.3 no . .
C(15) C(16) H(10) 120.3 no 12_565 .

loop_
_geom_bond_atom_site_label_1
_geom_bond_atom_site_label_2
_geom_bond_distance
_geom_bond_publ_flag
_geom_bond_site_symmetry_2
Zn(1) O(1) 2.0692(6) yes .
Zn(1) O(1) 2.0692(6) yes 12_565
Zn(1) N(1) 2.2505(7) yes .
Zn(1) N(1) 2.2505(7) yes 12_565
Zn(1) N(3) 2.1691(18) yes .
Zn(1) N(4) 2.1520(18) yes .
O(1) C(10) 1.2580(12) yes .
O(2) C(10) 1.2562(11) yes .
O(3) C(2) 1.3385(13) yes .
N(1) C(1) 1.3179(14) yes .
N(1) C(5) 1.3724(13) yes .
N(2) C(2) 1.3081(13) yes .
N(2) C(4) 1.3640(14) yes .
N(3) C(11) 1.3447(15) yes .
N(3) C(11) 1.3447(15) yes 12_565
N(4) C(14) 1.3479(16) yes .
N(4) C(14) 1.3479(16) yes 12_565
C(1) C(2) 1.4430(15) yes .
C(1) C(10) 1.5219(14) yes .
C(4) C(5) 1.4280(15) yes .
C(4) C(6) 1.4223(16) yes .
C(5) C(9) 1.4202(15) yes .
C(6) C(7) 1.3733(16) yes .
C(7) C(8) 1.4160(15) yes .
C(8) C(9) 1.3774(16) yes .
C(11) C(12) 1.3880(18) yes .
C(12) C(13) 1.3732(19) yes .
C(14) C(15) 1.3817(18) yes .
C(15) C(16) 1.3797(18) yes .
O(3) H(12) 0.96(2) no .
C(6) H(1) 0.950 no .
C(7) H(2) 0.950 no .
C(8) H(3) 0.950 no .
C(9) H(4) 0.950 no .
C(11) H(5) 0.950 no .
C(12) H(6) 0.950 no .
C(13) H(7) 0.950 no .
C(14) H(8) 0.950 no .
C(15) H(9) 0.950 no .
C(16) H(10) 0.950 no .

loop_
_geom_contact_atom_site_label_1
_geom_contact_atom_site_label_2
_geom_contact_distance
_geom_contact_site_symmetry_2
O(1) C(12) 3.3834(17) 16_564
O(2) C(8) 3.3342(14) 1_565
O(2) C(12) 3.4936(17) 16_564
O(2) C(13) 3.5490(16) 5_554
O(2) C(15) 3.2930(17) 5_555
O(2) C(16) 3.5784(16) 5_555
O(3) N(2) 3.5995(17) 2_555
O(3) C(14) 3.2781(16) 2_555
O(3) C(15) 3.3381(16) 2_555
N(2) O(3) 3.5995(17) 6_544
N(2) C(14) 3.4355(16) 2_555
N(2) C(15) 3.4883(16) 2_555
C(2) C(4) 3.536(2) 2_555
C(4) C(2) 3.536(2) 6_544
C(4) C(7) 3.548(2) 2_555
C(7) C(4) 3.548(2) 6_544
C(8) O(2) 3.3342(14) 1_545
C(12) O(1) 3.3834(17) 16_565
C(12) O(2) 3.4936(17) 16_565
C(13) O(2) 3.5490(16) 5_545
C(13) O(2) 3.5490(16) 16_565
C(14) O(3) 3.2781(16) 6_544
C(14) N(2) 3.4355(16) 6_544
C(15) O(2) 3.2930(17) 5_544
C(15) O(3) 3.3381(16) 6_544
C(15) N(2) 3.4883(16) 6_544
C(16) O(2) 3.5784(16) 5_544
C(16) O(2) 3.5784(16) 16_564
O(1) H(6) 2.561 16_564
O(1) H(7) 3.336 5_554
O(1) H(9) 3.449 5_555
O(1) H(10) 3.342 5_555
O(2) H(2) 3.482 6_554
O(2) H(3) 2.386 1_565
O(2) H(6) 2.993 16_564
O(2) H(7) 3.099 5_554
O(2) H(9) 2.537 5_555
O(2) H(10) 3.118 5_555
O(3) H(2) 3.582 1_565
O(3) H(3) 3.552 1_565
O(3) H(8) 2.765 2_555
O(3) H(9) 2.899 2_555
N(2) H(8) 2.751 2_555
N(2) H(9) 2.891 2_555
N(2) H(12) 3.60(2) 6_544
N(3) H(1) 3.118 2_555
N(3) H(1) 3.118 15_455
N(4) H(6) 3.134 5_544
N(4) H(6) 3.134 16_564
C(2) H(8) 3.173 2_555
C(2) H(9) 3.260 2_555
C(6) H(3) 3.491 2_555
C(7) H(12) 3.59(2) 2_545
C(8) H(9) 3.549 5_545
C(8) H(12) 3.434(19) 1_545
C(10) H(6) 2.851 16_564
C(10) H(7) 3.568 5_554
C(10) H(9) 3.032 5_555
C(10) H(10) 3.555 5_555
C(11) H(1) 3.081 2_555
C(11) H(1) 3.041 15_455
C(11) H(2) 3.447 15_455
C(12) H(1) 3.017 2_555
C(12) H(1) 2.971 15_455
C(12) H(2) 3.367 15_455
C(13) H(1) 2.959 2_555
C(13) H(1) 2.959 15_455
C(13) H(4) 3.592 5_555
C(13) H(4) 3.592 16_555
C(13) H(10) 3.198 1_556
C(14) H(5) 3.497 5_544
C(14) H(6) 3.032 5_544
C(15) H(3) 3.483 5_554
C(15) H(5) 3.048 5_544
C(15) H(6) 3.563 5_544
C(16) H(4) 3.502 5_554
C(16) H(4) 3.502 16_554
C(16) H(5) 3.186 5_544
C(16) H(5) 3.186 16_564
C(16) H(7) 3.198 1_554
H(1) N(3) 3.118 6_544
H(1) C(11) 3.081 6_544
H(1) C(11) 3.041 7_554
H(1) C(12) 3.017 6_544
H(1) C(12) 2.971 7_554
H(1) C(13) 2.959 6_544
H(1) H(3) 3.452 2_555
H(1) H(5) 3.577 7_554
H(1) H(6) 3.545 6_544
H(1) H(6) 3.473 7_554
H(1) H(7) 3.459 6_544
H(2) O(2) 3.482 2_545
H(2) O(3) 3.582 1_545
H(2) C(11) 3.447 7_554
H(2) C(12) 3.367 7_554
H(2) H(5) 3.420 7_554
H(2) H(6) 3.285 7_554
H(2) H(12) 3.183 1_545
H(2) H(12) 3.453 2_545
H(3) O(2) 2.386 1_545
H(3) O(3) 3.552 1_545
H(3) C(6) 3.491 6_544
H(3) C(15) 3.483 5_545
H(3) H(1) 3.452 6_544
H(3) H(7) 3.385 5_544
H(3) H(9) 2.885 5_545
H(3) H(10) 3.292 5_545
H(3) H(12) 2.665 1_545
H(4) C(13) 3.592 5_544
H(4) C(16) 3.502 5_545
H(4) H(6) 3.175 5_544
H(4) H(7) 3.117 5_544
H(4) H(10) 3.061 5_545
H(5) C(14) 3.497 5_555
H(5) C(15) 3.048 5_555
H(5) C(16) 3.186 5_555
H(5) H(1) 3.577 15_455
H(5) H(2) 3.420 15_455
H(5) H(9) 3.197 5_555
H(5) H(10) 3.409 5_555
H(6) O(1) 2.561 16_565
H(6) O(2) 2.993 16_565
H(6) N(4) 3.134 5_555
H(6) C(10) 2.851 16_565
H(6) C(14) 3.032 5_555
H(6) C(15) 3.563 5_555
H(6) H(1) 3.545 2_555
H(6) H(1) 3.473 15_455
H(6) H(2) 3.285 15_455
H(6) H(4) 3.175 5_555
H(6) H(8) 3.135 5_555
H(7) O(1) 3.336 5_545
H(7) O(1) 3.336 16_565
H(7) O(2) 3.099 5_545
H(7) O(2) 3.099 16_565
H(7) C(10) 3.568 5_545
H(7) C(10) 3.568 16_565
H(7) C(16) 3.198 1_556
H(7) H(1) 3.459 2_555
H(7) H(1) 3.459 15_455
H(7) H(3) 3.385 5_555
H(7) H(3) 3.385 16_555
H(7) H(4) 3.117 5_555
H(7) H(4) 3.117 16_555
H(7) H(10) 2.248 1_556
H(8) O(3) 2.765 6_544
H(8) N(2) 2.751 6_544
H(8) C(2) 3.173 6_544
H(8) H(6) 3.135 5_544
H(9) O(1) 3.449 5_544
H(9) O(2) 2.537 5_544
H(9) O(3) 2.899 6_544
H(9) N(2) 2.891 6_544
H(9) C(2) 3.260 6_544
H(9) C(8) 3.549 5_554
H(9) C(10) 3.032 5_544
H(9) H(3) 2.885 5_554
H(9) H(5) 3.197 5_544
H(9) H(12) 3.282 5_544
H(10) O(1) 3.342 5_544
H(10) O(1) 3.342 16_564
H(10) O(2) 3.118 5_544
H(10) O(2) 3.118 16_564
H(10) C(10) 3.555 5_544
H(10) C(10) 3.555 16_564
H(10) C(13) 3.198 1_554
H(10) H(3) 3.292 5_554
H(10) H(3) 3.292 16_554
H(10) H(4) 3.061 5_554
H(10) H(4) 3.061 16_554
H(10) H(5) 3.409 5_544
H(10) H(5) 3.409 16_564
H(10) H(7) 2.248 1_554
H(12) N(2) 3.60(2) 2_555
H(12) C(7) 3.59(2) 6_554
H(12) C(8) 3.434(19) 1_565
H(12) H(2) 3.183 1_565
H(12) H(2) 3.453 6_554
H(12) H(3) 2.665 1_565
H(12) H(9) 3.282 5_555

loop_
_geom_torsion_atom_site_label_1
_geom_torsion_atom_site_label_2
_geom_torsion_atom_site_label_3
_geom_torsion_atom_site_label_4
_geom_torsion
_geom_torsion_site_symmetry_1
_geom_torsion_site_symmetry_3
_geom_torsion_site_symmetry_4
O(1) Zn(1) O(1) C(10) -92(7) . 12_565 12_565
O(1) Zn(1) O(1) C(10) -92(7) 12_565 . .
O(1) Zn(1) N(1) C(1) 0.77(11) . . .
O(1) Zn(1) N(1) C(5) 179.67(17) . . .
N(1) Zn(1) O(1) C(10) 0.53(10) . . .
O(1) Zn(1) N(1) C(1) -179.44(11) . 12_565 12_565
O(1) Zn(1) N(1) C(5) -0.54(17) . 12_565 12_565
N(1) Zn(1) O(1) C(10) 176.51(10) 12_565 . .
O(1) Zn(1) N(3) C(11) 28.38(7) . . .
O(1) Zn(1) N(3) C(11) -151.62(7) . . 12_565
N(3) Zn(1) O(1) C(10) 88.50(9) . . .
O(1) Zn(1) N(4) C(14) 99.43(6) . . .
O(1) Zn(1) N(4) C(14) -80.57(6) . . 12_565
N(4) Zn(1) O(1) C(10) -91.50(9) . . .
O(1) Zn(1) N(1) C(1) -179.44(11) 12_565 . .
O(1) Zn(1) N(1) C(5) -0.54(17) 12_565 . .
N(1) Zn(1) O(1) C(10) 176.51(10) . 12_565 12_565
O(1) Zn(1) N(1) C(1) 0.77(11) 12_565 12_565 12_565
O(1) Zn(1) N(1) C(5) 179.67(17) 12_565 12_565 12_565
N(1) Zn(1) O(1) C(10) 0.53(10) 12_565 12_565 12_565
O(1) Zn(1) N(3) C(11) -151.62(7) 12_565 . .
O(1) Zn(1) N(3) C(11) 28.38(7) 12_565 . 12_565
N(3) Zn(1) O(1) C(10) 88.50(9) . 12_565 12_565
O(1) Zn(1) N(4) C(14) -80.57(6) 12_565 . .
O(1) Zn(1) N(4) C(14) 99.43(6) 12_565 . 12_565
N(4) Zn(1) O(1) C(10) -91.50(9) . 12_565 12_565
N(1) Zn(1) N(1) C(1) -89.8(4) . 12_565 12_565
N(1) Zn(1) N(1) C(5) 89.1(5) . 12_565 12_565
N(1) Zn(1) N(1) C(1) -89.8(4) 12_565 . .
N(1) Zn(1) N(1) C(5) 89.1(5) 12_565 . .
N(1) Zn(1) N(3) C(11) 106.24(7) . . .
N(1) Zn(1) N(3) C(11) -73.76(7) . . 12_565
N(3) Zn(1) N(1) C(1) -89.76(11) . . .
N(3) Zn(1) N(1) C(5) 89.14(16) . . .
N(1) Zn(1) N(4) C(14) 21.57(7) . . .
N(1) Zn(1) N(4) C(14) -158.43(7) . . 12_565
N(4) Zn(1) N(1) C(1) 90.24(11) . . .
N(4) Zn(1) N(1) C(5) -90.86(16) . . .
N(1) Zn(1) N(3) C(11) -73.76(7) 12_565 . .
N(1) Zn(1) N(3) C(11) 106.24(7) 12_565 . 12_565
N(3) Zn(1) N(1) C(1) -89.76(11) . 12_565 12_565
N(3) Zn(1) N(1) C(5) 89.14(16) . 12_565 12_565
N(1) Zn(1) N(4) C(14) -158.43(7) 12_565 . .
N(1) Zn(1) N(4) C(14) 21.57(7) 12_565 . 12_565
N(4) Zn(1) N(1) C(1) 90.24(11) . 12_565 12_565
N(4) Zn(1) N(1) C(5) -90.86(16) . 12_565 12_565
Zn(1) O(1) C(10) O(2) 177.34(11) . . .
Zn(1) O(1) C(10) C(1) -1.64(16) . . .
Zn(1) N(1) C(1) C(2) 179.28(11) . . .
Zn(1) N(1) C(1) C(10) -1.79(17) . . .
Zn(1) N(1) C(5) C(4) -179.73(12) . . .
Zn(1) N(1) C(5) C(9) 0.9(2) . . .
C(1) N(1) C(5) C(4) -0.9(2) . . .
C(1) N(1) C(5) C(9) 179.72(14) . . .
C(5) N(1) C(1) C(2) 0.2(2) . . .
C(5) N(1) C(1) C(10) 179.13(13) . . .
C(2) N(2) C(4) C(5) 0.2(2) . . .
C(2) N(2) C(4) C(6) 179.84(14) . . .
C(4) N(2) C(2) O(3) 179.19(13) . . .
C(4) N(2) C(2) C(1) -1.0(2) . . .
Zn(1) N(3) C(11) C(12) 179.89(10) . . .
Zn(1) N(3) C(11) C(12) 179.89(10) . 12_565 12_565
C(11) N(3) C(11) C(12) -0.11(13) . 12_565 12_565
C(11) N(3) C(11) C(12) -0.11(17) 12_565 . .
Zn(1) N(4) C(14) C(15) -179.54(9) . . .
Zn(1) N(4) C(14) C(15) -179.54(9) . 12_565 12_565
C(14) N(4) C(14) C(15) 0.46(16) . 12_565 12_565
C(14) N(4) C(14) C(15) 0.46(16) 12_565 . .
N(1) C(1) C(2) O(3) -179.35(14) . . .
N(1) C(1) C(2) N(2) 0.8(2) . . .
N(1) C(1) C(10) O(1) 2.4(2) . . .
N(1) C(1) C(10) O(2) -176.65(14) . . .
C(2) C(1) C(10) O(1) -178.64(13) . . .
C(2) C(1) C(10) O(2) 2.3(2) . . .
C(10) C(1) C(2) O(3) 1.7(2) . . .
C(10) C(1) C(2) N(2) -178.09(14) . . .
N(2) C(4) C(5) N(1) 0.7(2) . . .
N(2) C(4) C(5) C(9) -179.89(14) . . .
N(2) C(4) C(6) C(7) 179.45(14) . . .
C(5) C(4) C(6) C(7) -0.9(2) . . .
C(6) C(4) C(5) N(1) -178.89(14) . . .
C(6) C(4) C(5) C(9) 0.5(2) . . .
N(1) C(5) C(9) C(8) 179.41(15) . . .
C(4) C(5) C(9) C(8) 0.04(17) . . .
C(4) C(6) C(7) C(8) 0.8(2) . . .
C(6) C(7) C(8) C(9) -0.3(2) . . .
C(7) C(8) C(9) C(5) -0.1(2) . . .
N(3) C(11) C(12) C(13) 0.22(19) . . .
C(11) C(12) C(13) C(12) -0.11(13) . . 12_565
N(4) C(14) C(15) C(16) -0.90(19) . . .
C(14) C(15) C(16) C(15) 0.42(16) . . 12_565
